data_7718524
loop_
_publ_author_name
'Shee, Uday'
'Khutia, Biswajit'
'Ray, Sneha'
'Ghosh, Sumona'
'Rajak, Kajal Krishna'

_publ_section_title
;
 Highly efficient photocatalytic reduction of CO<sub>2</sub> to CO under
 visible light using rhenium benzo[<i>d</i>]oxazole complexes.
;
_journal_issue 18
_journal_name_full 'Dalton transactions (Cambridge, England : 2003)'
_journal_page_first 7294
_journal_page_last 7305
_journal_paper_doi 10.1039/d4dt03400g
_journal_volume 54
_journal_year 2025
_chemical_formula_moiety 'C19 H10 Cl N2 O4 Re'
_chemical_formula_sum 'C19 H10 Cl N2 O4 Re'
_chemical_formula_weight 551.94
_space_group_crystal_system monoclinic
_space_group_IT_number 14
_space_group_name_Hall '-P 2ybc'
_space_group_name_H-M_alt 'P 1 21/c 1'
_atom_sites_solution_hydrogens geom
_audit_creation_date 2024-09-08
_audit_creation_method
;
Olex2 1.5
(compiled 2024.02.16 svn.r378c4104 for OlexSys, GUI svn.r6928)
;
_audit_update_record
;
2024-09-19 deposited with the CCDC.	2025-03-26 downloaded from the CCDC.
;
_cell_angle_alpha 90
_cell_angle_beta 93.733(2)
_cell_angle_gamma 90
_cell_formula_units_Z 4
_cell_length_a 8.3981(5)
_cell_length_b 16.0907(9)
_cell_length_c 13.2068(8)
_cell_measurement_reflns_used 9736
_cell_measurement_temperature 273.15
_cell_measurement_theta_max 27.11
_cell_measurement_theta_min 2.43
_cell_volume 1780.87(18)
_computing_cell_refinement 'SAINT V8.38A (Bruker, 2018)'
_computing_data_reduction 'SAINT V8.38A (Bruker, 2018)'
_computing_molecular_graphics 'Olex2 1.5 (Dolomanov et al., 2009)'
_computing_publication_material 'Olex2 1.5 (Dolomanov et al., 2009)'
_computing_structure_refinement 'XL  (Sheldrick, 2008)'
_computing_structure_solution 'SHELXT 2014/5 (Sheldrick, 2014)'
_diffrn_ambient_temperature 273.15
_diffrn_measured_fraction_theta_full 0.997
_diffrn_measured_fraction_theta_max 0.993
_diffrn_measurement_device_type 'Bruker APEX-II CCD'
_diffrn_measurement_method '\f and \w scans'
_diffrn_radiation_type MoK\a
_diffrn_radiation_wavelength 0.71073
_diffrn_reflns_av_R_equivalents 0.0962
_diffrn_reflns_av_unetI/netI 0.0353
_diffrn_reflns_Laue_measured_fraction_full 0.997
_diffrn_reflns_Laue_measured_fraction_max 0.993
_diffrn_reflns_limit_h_max 10
_diffrn_reflns_limit_h_min -10
_diffrn_reflns_limit_k_max 20
_diffrn_reflns_limit_k_min -20
_diffrn_reflns_limit_l_max 16
_diffrn_reflns_limit_l_min -17
_diffrn_reflns_number 59627
_diffrn_reflns_point_group_measured_fraction_full 0.997
_diffrn_reflns_point_group_measured_fraction_max 0.993
_diffrn_reflns_theta_full 25.242
_diffrn_reflns_theta_max 27.237
_diffrn_reflns_theta_min 2.430
_diffrn_source_current 0.95
_diffrn_source_power 0.0475
_diffrn_source_voltage 50.0
_diffrn_standards_number 0
_exptl_absorpt_coefficient_mu 7.002
_exptl_absorpt_correction_T_max 0.7455
_exptl_absorpt_correction_T_min 0.2455
_exptl_absorpt_correction_type none
_exptl_absorpt_process_details
;
SADABS-2016/2 (Bruker,2016/2) was used for absorption correction.
wR2(int) was 0.1857 before and 0.1211 after correction.
The Ratio of minimum to maximum transmission is 0.3293.
The \l/2 correction factor is Not present.
;
_exptl_crystal_colour 'metallic reddish red'
_exptl_crystal_colour_lustre metallic
_exptl_crystal_colour_modifier reddish
_exptl_crystal_colour_primary red
_exptl_crystal_density_diffrn 2.059
_exptl_crystal_description block
_exptl_crystal_F_000 1048
_exptl_crystal_size_max 0.03
_exptl_crystal_size_mid 0.02
_exptl_crystal_size_min 0.02
_refine_diff_density_max 1.742
_refine_diff_density_min -1.634
_refine_diff_density_rms 0.158
_refine_ls_extinction_method none
_refine_ls_goodness_of_fit_ref 1.059
_refine_ls_hydrogen_treatment constr
_refine_ls_matrix_type full
_refine_ls_number_parameters 244
_refine_ls_number_reflns 3954
_refine_ls_number_restraints 0
_refine_ls_restrained_S_all 1.059
_refine_ls_R_factor_all 0.0503
_refine_ls_R_factor_gt 0.0346
_refine_ls_shift/su_max 0.002
_refine_ls_shift/su_mean 0.000
_refine_ls_structure_factor_coef Fsqd
_refine_ls_weighting_details 'w=1/[\s^2^(Fo^2^)+(0.0437P)^2^+6.2421P] where P=(Fo^2^+2Fc^2^)/3'
_refine_ls_weighting_scheme calc
_refine_ls_wR_factor_gt 0.0838
_refine_ls_wR_factor_ref 0.0976
_reflns_Friedel_coverage 0.000
_reflns_number_gt 3198
_reflns_number_total 3954
_reflns_threshold_expression 'I > 2\s(I)'
_cod_data_source_file d4dt03400g3.cif
_cod_data_source_block Complex-3a
_cod_depositor_comments 'Adding full bibliography for 7718520--7718524.cif.'
_cod_database_code 7718524
_shelx_shelxl_version_number 2016/6
_shelx_space_group_comment
;
The symmetry employed for this shelxl refinement is uniquely defined
by the following loop, which should always be used as a source of
symmetry information in preference to the above space-group names.
They are only intended as comments.
;
_shelx_estimated_absorpt_t_max 0.873
_shelx_estimated_absorpt_t_min 0.817
_olex2_refinement_description
;
1. Fixed Uiso
 At 1.2 times of:
  All C(H) groups
2.a Aromatic/amide H refined with riding coordinates:
 C15(H15), C13(H13), C4(H4), C7(H7), C12(H12), C2(H2), C6(H6), C14(H14),
 C5(H5), C1(H1)
;
_olex2_submission_special_instructions 'No special instructions were received'

loop_
_space_group_symop_operation_xyz
'x, y, z'
'-x, y+1/2, -z+1/2'
'-x, -y, -z'
'x, -y-1/2, z-1/2'

loop_
_atom_site_label
_atom_site_type_symbol
_atom_site_fract_x
_atom_site_fract_y
_atom_site_fract_z
_atom_site_U_iso_or_equiv
_atom_site_adp_type
_atom_site_occupancy
_atom_site_site_symmetry_order
_atom_site_calc_flag
_atom_site_refinement_flags_posn
_atom_site_refinement_flags_adp
_atom_site_refinement_flags_occupancy
_atom_site_disorder_assembly
_atom_site_disorder_group
Re01 Re 0.14331(2) 0.65957(2) 0.28708(2) 0.04164(10) Uani 1 1 d . . . . .
Cl1 Cl 0.2728(3) 0.67250(10) 0.12514(15) 0.0623(5) Uani 1 1 d . . . . .
O1 O 0.6208(4) 0.6181(2) 0.3941(3) 0.0448(9) Uani 1 1 d . . . . .
N1 N 0.3029(5) 0.7624(3) 0.3391(4) 0.0394(10) Uani 1 1 d . . . . .
N2 N 0.3658(5) 0.6029(3) 0.3412(4) 0.0394(10) Uani 1 1 d . . . . .
O3 O -0.0065(7) 0.6357(4) 0.4888(5) 0.0796(17) Uani 1 1 d . . . . .
O4 O -0.1399(7) 0.7657(4) 0.2070(5) 0.095(2) Uani 1 1 d . . . . .
C8 C 0.5673(7) 0.8044(4) 0.4041(5) 0.0416(12) Uani 1 1 d . . . . .
C15 C 0.3654(8) 0.4446(4) 0.3428(5) 0.0463(14) Uani 1 1 d . . . . .
H15 H 0.258595 0.436432 0.321966 0.056 Uiso 1 1 calc R U . . .
C19 C 0.0504(7) 0.6471(4) 0.4192(7) 0.0514(16) Uani 1 1 d . . . . .
C10 C 0.4799(6) 0.6550(3) 0.3674(4) 0.0360(11) Uani 1 1 d . . . . .
C13 C 0.6284(8) 0.3906(4) 0.3969(5) 0.0500(15) Uani 1 1 d . . . . .
H13 H 0.693009 0.344457 0.410243 0.060 Uiso 1 1 calc R U . . .
C16 C 0.4316(7) 0.5232(3) 0.3529(5) 0.0414(12) Uani 1 1 d . . . . .
C11 C 0.5898(7) 0.5334(3) 0.3858(5) 0.0398(12) Uani 1 1 d . . . . .
O2 O -0.0372(7) 0.5046(4) 0.2128(5) 0.0837(18) Uani 1 1 d . . . . .
C3 C 0.5182(7) 0.8890(4) 0.3960(5) 0.0435(13) Uani 1 1 d . . . . .
C4 C 0.6299(9) 0.9526(4) 0.4221(5) 0.0532(16) Uani 1 1 d . . . . .
H4 H 0.599774 1.007966 0.414819 0.064 Uiso 1 1 calc R U . . .
C7 C 0.7242(7) 0.7870(4) 0.4438(6) 0.0555(17) Uani 1 1 d . . . . .
H7 H 0.757040 0.732043 0.452009 0.067 Uiso 1 1 calc R U . . .
C9 C 0.4534(7) 0.7436(3) 0.3707(5) 0.0396(12) Uani 1 1 d . . . . .
C12 C 0.6936(8) 0.4690(4) 0.4082(5) 0.0481(14) Uani 1 1 d . . . . .
H12 H 0.800048 0.477684 0.429452 0.058 Uiso 1 1 calc R U . . .
C2 C 0.3604(8) 0.9056(4) 0.3626(5) 0.0483(14) Uani 1 1 d . . . . .
H2 H 0.325487 0.960369 0.357660 0.058 Uiso 1 1 calc R U . . .
C6 C 0.8285(9) 0.8498(4) 0.4704(7) 0.0627(19) Uani 1 1 d . . . . .
H6 H 0.931080 0.837534 0.496852 0.075 Uiso 1 1 calc R U . . .
C14 C 0.4681(8) 0.3788(4) 0.3658(5) 0.0504(15) Uani 1 1 d . . . . .
H14 H 0.428709 0.324907 0.360373 0.060 Uiso 1 1 calc R U . . .
C5 C 0.7801(9) 0.9333(5) 0.4576(6) 0.0640(19) Uani 1 1 d . . . . .
H5 H 0.852564 0.975762 0.473739 0.077 Uiso 1 1 calc R U . . .
C1 C 0.2576(8) 0.8434(3) 0.3374(5) 0.0458(14) Uani 1 1 d . . . . .
H1 H 0.152029 0.856412 0.318101 0.055 Uiso 1 1 calc R U . . .
C17 C -0.0343(8) 0.7263(5) 0.2361(6) 0.0603(18) Uani 1 1 d . . . . .
C18 C 0.0289(8) 0.5630(4) 0.2398(6) 0.0557(16) Uani 1 1 d . . . . .

loop_
_atom_site_aniso_label
_atom_site_aniso_U_11
_atom_site_aniso_U_22
_atom_site_aniso_U_33
_atom_site_aniso_U_23
_atom_site_aniso_U_13
_atom_site_aniso_U_12
Re01 0.03305(14) 0.03278(14) 0.05750(18) -0.00181(9) -0.00913(10) 0.00294(8)
Cl1 0.0839(13) 0.0414(8) 0.0612(11) 0.0013(7) 0.0009(9) 0.0000(8)
O1 0.0337(19) 0.031(2) 0.068(3) 0.0023(18) -0.0049(18) 0.0070(16)
N1 0.037(2) 0.028(2) 0.052(3) -0.0037(19) -0.006(2) 0.0039(18)
N2 0.033(2) 0.026(2) 0.058(3) -0.001(2) -0.007(2) 0.0050(17)
O3 0.052(3) 0.097(4) 0.090(5) 0.011(4) 0.000(3) 0.019(3)
O4 0.079(4) 0.088(5) 0.112(5) 0.002(3) -0.033(4) 0.047(3)
C8 0.040(3) 0.036(3) 0.049(3) -0.002(2) -0.002(2) -0.004(2)
C15 0.048(3) 0.036(3) 0.054(4) -0.002(3) -0.003(3) -0.002(2)
C19 0.025(3) 0.046(3) 0.082(5) 0.007(3) -0.006(3) 0.010(2)
C10 0.032(2) 0.031(3) 0.043(3) 0.002(2) -0.006(2) 0.003(2)
C13 0.059(4) 0.038(3) 0.053(4) 0.001(3) -0.003(3) 0.015(3)
C16 0.045(3) 0.029(3) 0.050(3) 0.001(2) 0.003(2) 0.003(2)
C11 0.040(3) 0.027(3) 0.052(3) -0.003(2) -0.003(2) 0.003(2)
O2 0.059(3) 0.064(3) 0.126(5) -0.023(3) -0.009(3) -0.022(3)
C3 0.052(3) 0.034(3) 0.045(3) -0.004(2) 0.003(3) -0.001(2)
C4 0.068(4) 0.034(3) 0.058(4) -0.002(3) 0.001(3) -0.009(3)
C7 0.038(3) 0.042(3) 0.085(5) -0.007(3) -0.006(3) 0.001(3)
C9 0.037(3) 0.029(3) 0.052(3) 0.000(2) 0.000(2) -0.002(2)
C12 0.047(3) 0.040(3) 0.057(4) -0.001(3) -0.007(3) 0.010(3)
C2 0.057(4) 0.031(3) 0.056(4) 0.000(3) -0.004(3) 0.006(3)
C6 0.046(4) 0.055(4) 0.086(6) -0.011(4) -0.007(4) -0.006(3)
C14 0.065(4) 0.026(3) 0.059(4) -0.002(3) 0.000(3) 0.000(3)
C5 0.059(4) 0.052(4) 0.081(5) -0.015(4) 0.002(4) -0.017(3)
C1 0.046(3) 0.033(3) 0.056(4) -0.001(2) -0.011(3) 0.011(2)
C17 0.052(4) 0.056(4) 0.070(5) -0.004(3) -0.016(3) 0.010(3)
C18 0.045(3) 0.048(4) 0.074(5) -0.008(3) -0.003(3) -0.003(3)

loop_
_atom_type_symbol
_atom_type_description
_atom_type_scat_dispersion_real
_atom_type_scat_dispersion_imag
_atom_type_scat_source
C C 0.0033 0.0016 'International Tables Vol C Tables 4.2.6.8 and 6.1.1.4'
H H 0.0000 0.0000 'International Tables Vol C Tables 4.2.6.8 and 6.1.1.4'
Cl Cl 0.1484 0.1585 'International Tables Vol C Tables 4.2.6.8 and 6.1.1.4'
N N 0.0061 0.0033 'International Tables Vol C Tables 4.2.6.8 and 6.1.1.4'
O O 0.0106 0.0060 'International Tables Vol C Tables 4.2.6.8 and 6.1.1.4'
Re Re -1.0185 7.2310 'International Tables Vol C Tables 4.2.6.8 and 6.1.1.4'

loop_
_geom_angle_atom_site_label_1
_geom_angle_atom_site_label_2
_geom_angle_atom_site_label_3
_geom_angle
_geom_angle_site_symmetry_1
_geom_angle_site_symmetry_3
_geom_angle_publ_flag
N1 Re01 Cl1 85.07(14) . . ?
N2 Re01 Cl1 84.36(14) . . ?
N2 Re01 N1 73.68(16) . . ?
C19 Re01 Cl1 177.12(17) . . ?
C19 Re01 N1 93.9(2) . . ?
C19 Re01 N2 92.8(2) . . ?
C17 Re01 Cl1 91.4(3) . . ?
C17 Re01 N1 97.6(2) . . ?
C17 Re01 N2 170.6(3) . . ?
C17 Re01 C19 91.4(3) . . ?
C18 Re01 Cl1 91.5(2) . . ?
C18 Re01 N1 172.9(2) . . ?
C18 Re01 N2 99.8(2) . . ?
C18 Re01 C19 89.2(3) . . ?
C18 Re01 C17 88.7(3) . . ?
C10 O1 C11 104.7(4) . . ?
C9 N1 Re01 117.9(3) . . ?
C9 N1 C1 118.7(5) . . ?
C1 N1 Re01 123.3(4) . . ?
C10 N2 Re01 115.0(3) . . ?
C10 N2 C16 106.3(4) . . ?
C16 N2 Re01 138.6(4) . . ?
C7 C8 C3 118.4(5) . . ?
C7 C8 C9 124.9(5) . . ?
C9 C8 C3 116.7(5) . . ?
C16 C15 H15 122.1 . . ?
C16 C15 C14 115.8(6) . . ?
C14 C15 H15 122.1 . . ?
O3 C19 Re01 174.9(7) . . ?
O1 C10 C9 124.1(5) . . ?
N2 C10 O1 113.8(4) . . ?
N2 C10 C9 122.0(5) . . ?
C12 C13 H13 119.2 . . ?
C12 C13 C14 121.7(6) . . ?
C14 C13 H13 119.2 . . ?
C15 C16 N2 132.3(5) . . ?
C11 C16 N2 106.9(5) . . ?
C11 C16 C15 120.7(5) . . ?
C16 C11 O1 108.2(4) . . ?
C12 C11 O1 127.5(5) . . ?
C12 C11 C16 124.3(5) . . ?
C4 C3 C8 119.2(6) . . ?
C2 C3 C8 118.1(5) . . ?
C2 C3 C4 122.7(6) . . ?
C3 C4 H4 119.7 . . ?
C5 C4 C3 120.5(6) . . ?
C5 C4 H4 119.7 . . ?
C8 C7 H7 119.5 . . ?
C6 C7 C8 120.9(6) . . ?
C6 C7 H7 119.5 . . ?
N1 C9 C8 123.0(5) . . ?
N1 C9 C10 111.0(5) . . ?
C8 C9 C10 126.0(5) . . ?
C13 C12 H12 122.4 . . ?
C11 C12 C13 115.1(6) . . ?
C11 C12 H12 122.4 . . ?
C3 C2 H2 119.5 . . ?
C1 C2 C3 121.1(5) . . ?
C1 C2 H2 119.5 . . ?
C7 C6 H6 120.0 . . ?
C7 C6 C5 119.9(7) . . ?
C5 C6 H6 120.0 . . ?
C15 C14 C13 122.4(6) . . ?
C15 C14 H14 118.8 . . ?
C13 C14 H14 118.8 . . ?
C4 C5 C6 120.9(6) . . ?
C4 C5 H5 119.5 . . ?
C6 C5 H5 119.5 . . ?
N1 C1 H1 118.9 . . ?
C2 C1 N1 122.2(6) . . ?
C2 C1 H1 118.9 . . ?
O4 C17 Re01 179.3(8) . . ?
O2 C18 Re01 178.7(7) . . ?

loop_
_geom_bond_atom_site_label_1
_geom_bond_atom_site_label_2
_geom_bond_distance
_geom_bond_site_symmetry_2
_geom_bond_publ_flag
Re01 Cl1 2.470(2) . ?
Re01 N1 2.210(5) . ?
Re01 N2 2.158(4) . ?
Re01 C19 1.968(9) . ?
Re01 C17 1.924(7) . ?
Re01 C18 1.910(7) . ?
O1 C10 1.350(6) . ?
O1 C11 1.391(6) . ?
N1 C9 1.339(7) . ?
N1 C1 1.358(7) . ?
N2 C10 1.303(7) . ?
N2 C16 1.401(7) . ?
O3 C19 1.078(9) . ?
O4 C17 1.136(8) . ?
C8 C3 1.425(8) . ?
C8 C7 1.414(8) . ?
C8 C9 1.419(8) . ?
C15 H15 0.9300 . ?
C15 C16 1.384(8) . ?
C15 C14 1.387(9) . ?
C10 C9 1.444(7) . ?
C13 H13 0.9300 . ?
C13 C12 1.380(9) . ?
C13 C14 1.394(9) . ?
C16 C11 1.381(8) . ?
C11 C12 1.373(8) . ?
O2 C18 1.137(8) . ?
C3 C4 1.415(8) . ?
C3 C2 1.395(9) . ?
C4 H4 0.9300 . ?
C4 C5 1.353(10) . ?
C7 H7 0.9300 . ?
C7 C6 1.369(9) . ?
C12 H12 0.9300 . ?
C2 H2 0.9300 . ?
C2 C1 1.350(9) . ?
C6 H6 0.9300 . ?
C6 C5 1.410(10) . ?
C14 H14 0.9300 . ?
C5 H5 0.9300 . ?
C1 H1 0.9300 . ?

loop_
_geom_torsion_atom_site_label_1
_geom_torsion_atom_site_label_2
_geom_torsion_atom_site_label_3
_geom_torsion_atom_site_label_4
_geom_torsion
_geom_torsion_site_symmetry_1
_geom_torsion_site_symmetry_2
_geom_torsion_site_symmetry_3
_geom_torsion_site_symmetry_4
_geom_torsion_publ_flag
Re01 N1 C9 C8 178.9(5) . . . . ?
Re01 N1 C9 C10 -2.1(7) . . . . ?
Re01 N1 C1 C2 -175.1(5) . . . . ?
Re01 N2 C10 O1 -175.6(4) . . . . ?
Re01 N2 C10 C9 6.7(8) . . . . ?
Re01 N2 C16 C15 -8.8(11) . . . . ?
Re01 N2 C16 C11 175.1(5) . . . . ?
O1 C10 C9 N1 179.4(5) . . . . ?
O1 C10 C9 C8 -1.6(10) . . . . ?
O1 C11 C12 C13 177.3(6) . . . . ?
N2 C10 C9 N1 -3.1(9) . . . . ?
N2 C10 C9 C8 175.9(6) . . . . ?
N2 C16 C11 O1 0.0(7) . . . . ?
N2 C16 C11 C12 178.4(6) . . . . ?
C8 C3 C4 C5 -2.1(10) . . . . ?
C8 C3 C2 C1 -0.9(10) . . . . ?
C8 C7 C6 C5 -0.5(12) . . . . ?
C15 C16 C11 O1 -176.7(5) . . . . ?
C15 C16 C11 C12 1.8(10) . . . . ?
C10 O1 C11 C16 0.9(7) . . . . ?
C10 O1 C11 C12 -177.5(6) . . . . ?
C10 N2 C16 C15 175.2(7) . . . . ?
C10 N2 C16 C11 -0.8(7) . . . . ?
C16 N2 C10 O1 1.5(7) . . . . ?
C16 N2 C10 C9 -176.2(6) . . . . ?
C16 C15 C14 C13 -0.2(10) . . . . ?
C16 C11 C12 C13 -0.8(10) . . . . ?
C11 O1 C10 N2 -1.5(7) . . . . ?
C11 O1 C10 C9 176.2(6) . . . . ?
C3 C8 C7 C6 -2.3(11) . . . . ?
C3 C8 C9 N1 -4.4(9) . . . . ?
C3 C8 C9 C10 176.7(6) . . . . ?
C3 C4 C5 C6 -0.7(12) . . . . ?
C3 C2 C1 N1 -2.7(11) . . . . ?
C4 C3 C2 C1 179.3(6) . . . . ?
C7 C8 C3 C4 3.6(9) . . . . ?
C7 C8 C3 C2 -176.2(6) . . . . ?
C7 C8 C9 N1 176.0(6) . . . . ?
C7 C8 C9 C10 -2.9(10) . . . . ?
C7 C6 C5 C4 2.0(13) . . . . ?
C9 N1 C1 C2 2.6(10) . . . . ?
C9 C8 C3 C4 -176.0(6) . . . . ?
C9 C8 C3 C2 4.2(8) . . . . ?
C9 C8 C7 C6 177.3(7) . . . . ?
C12 C13 C14 C15 1.2(11) . . . . ?
C2 C3 C4 C5 177.6(7) . . . . ?
C14 C15 C16 N2 -176.8(7) . . . . ?
C14 C15 C16 C11 -1.2(9) . . . . ?
C14 C13 C12 C11 -0.6(10) . . . . ?
C1 N1 C9 C8 1.1(9) . . . . ?
C1 N1 C9 C10 -179.9(6) . . . . ?
